data_8104903
loop_
_publ_author_name
'Fujisawa, Kiyoshi'
'Shimizu, Masaya'
'Tiekink, Edward R. T.'

_publ_section_title
;
 Crystal structure of
 chlorido{hydridotris[3-phenyl-5-methylpyrazol-1-yl-\kN
 3]borato}copper(II), C30H28BClCuN6
;
_journal_issue 1
_journal_name_full 'Zeitschrift f\"ur Kristallographie - New Crystal Structures'
_journal_page_first 135
_journal_page_last 138
_journal_paper_doi 10.1515/ncrs-2020-0410
_journal_volume 236
_journal_year 2021
_chemical_formula_moiety 'C30 H28 B Cl Cu N6'
_chemical_formula_sum 'C30 H28 B Cl Cu N6'
_chemical_formula_weight 582.38
_space_group_crystal_system triclinic
_space_group_IT_number 2
_space_group_name_Hall '-P 1'
_space_group_name_H-M_alt 'P -1'
_atom_sites_solution_hydrogens geom
_atom_sites_solution_primary direct
_atom_sites_solution_secondary difmap
_cell_angle_alpha 111.7850(10)
_cell_angle_beta 116.664(3)
_cell_angle_gamma 97.5130(10)
_cell_formula_units_Z 2
_cell_length_a 11.549(3)
_cell_length_b 12.321(3)
_cell_length_c 12.348(4)
_cell_measurement_reflns_used 3761
_cell_measurement_temperature 197(2)
_cell_measurement_theta_max 27.50
_cell_measurement_theta_min 3.00
_cell_volume 1361.3(7)
_computing_cell_refinement 'CrystalClear-SM Expert [2]'
_computing_data_collection 'CrystalClear-SM Expert [2]'
_computing_data_reduction 'CrystalClear-SM Expert [2]'
_computing_molecular_graphics 'ORTEP-3 for Windows [5]'
_computing_publication_material 'SHELXL-2018/3 [4]'
_computing_structure_refinement 'SHELXL-2018/3 [4]'
_computing_structure_solution 'SIR2008 [3]'
_diffrn_ambient_temperature 197(2)
_diffrn_detector_area_resol_mean 7.314
_diffrn_measured_fraction_theta_full 0.991
_diffrn_measured_fraction_theta_max 0.985
_diffrn_measurement_device_type 'Rigaku Mercury70'
_diffrn_measurement_method \w
_diffrn_radiation_type MoK\a
_diffrn_radiation_wavelength 0.71075
_diffrn_reflns_av_R_equivalents 0.0241
_diffrn_reflns_av_unetI/netI 0.0547
_diffrn_reflns_Laue_measured_fraction_full 0.991
_diffrn_reflns_Laue_measured_fraction_max 0.985
_diffrn_reflns_limit_h_max 14
_diffrn_reflns_limit_h_min -9
_diffrn_reflns_limit_k_max 14
_diffrn_reflns_limit_k_min -16
_diffrn_reflns_limit_l_max 14
_diffrn_reflns_limit_l_min -16
_diffrn_reflns_number 11245
_diffrn_reflns_point_group_measured_fraction_full 0.991
_diffrn_reflns_point_group_measured_fraction_max 0.985
_diffrn_reflns_theta_full 25.242
_diffrn_reflns_theta_max 27.507
_diffrn_reflns_theta_min 3.254
_exptl_absorpt_coefficient_mu 0.932
_exptl_absorpt_correction_T_max 0.954
_exptl_absorpt_correction_T_min 0.797
_exptl_absorpt_correction_type multi-scan
_exptl_absorpt_process_details 'REQAB [1]'
_exptl_crystal_colour red
_exptl_crystal_density_diffrn 1.421
_exptl_crystal_description slab
_exptl_crystal_F_000 602
_exptl_crystal_size_max 0.200
_exptl_crystal_size_mid 0.200
_exptl_crystal_size_min 0.050
_refine_diff_density_max 0.383
_refine_diff_density_min -0.457
_refine_diff_density_rms 0.062
_refine_ls_extinction_coef .
_refine_ls_extinction_method none
_refine_ls_goodness_of_fit_ref 1.036
_refine_ls_hydrogen_treatment constr
_refine_ls_matrix_type full
_refine_ls_number_parameters 355
_refine_ls_number_reflns 6149
_refine_ls_number_restraints 0
_refine_ls_restrained_S_all 1.036
_refine_ls_R_factor_all 0.0588
_refine_ls_R_factor_gt 0.0440
_refine_ls_shift/su_max 0.001
_refine_ls_shift/su_mean 0.000
_refine_ls_structure_factor_coef Fsqd
_refine_ls_weighting_details 'w=1/[\s^2^(Fo^2^)+(0.0486P)^2^+0.2209P] where P=(Fo^2^+2Fc^2^)/3'
_refine_ls_weighting_scheme calc
_refine_ls_wR_factor_gt 0.0972
_refine_ls_wR_factor_ref 0.1063
_reflns_Friedel_coverage 0.000
_reflns_Friedel_fraction_full .
_reflns_Friedel_fraction_max .
_reflns_number_gt 4903
_reflns_number_total 6149
_reflns_threshold_expression 'I > 2\s(I)'
_cod_data_source_file suppl_j_ncrs-2020-0410_suppl.cif
_cod_data_source_block shelx
_cod_database_code 8104903
_shelx_space_group_comment
;
The symmetry employed for this shelxl refinement is uniquely defined
by the following loop, which should always be used as a source of
symmetry information in preference to the above space-group names.
They are only intended as comments.
;
_shelx_estimated_absorpt_t_min 0.835
_shelx_estimated_absorpt_t_max 0.955

loop_
_space_group_symop_operation_xyz
'x, y, z'
'-x, -y, -z'

loop_
_atom_site_label
_atom_site_type_symbol
_atom_site_fract_x
_atom_site_fract_y
_atom_site_fract_z
_atom_site_U_iso_or_equiv
_atom_site_adp_type
_atom_site_occupancy
_atom_site_site_symmetry_order
_atom_site_calc_flag
_atom_site_refinement_flags_posn
_atom_site_refinement_flags_adp
_atom_site_refinement_flags_occupancy
_atom_site_disorder_assembly
_atom_site_disorder_group
Cu Cu 0.82167(3) 0.24667(3) 0.61708(3) 0.02796(10) Uani 1 1 d . . . . .
Cl1 Cl 0.68003(7) 0.19846(7) 0.67373(7) 0.04129(18) Uani 1 1 d . . . . .
N11 N 0.8585(2) 0.25491(19) 0.4816(2) 0.0284(4) Uani 1 1 d . . . . .
N12 N 0.9911(2) 0.32572(19) 0.5349(2) 0.0289(5) Uani 1 1 d . . . . .
N21 N 0.9821(2) 0.1791(2) 0.6851(2) 0.0297(5) Uani 1 1 d . . . . .
N22 N 1.0988(2) 0.24965(19) 0.7027(2) 0.0297(5) Uani 1 1 d . . . . .
N31 N 0.92672(19) 0.43375(19) 0.7398(2) 0.0281(4) Uani 1 1 d . . . . .
N32 N 1.0636(2) 0.45820(19) 0.7810(2) 0.0284(4) Uani 1 1 d . . . . .
C11 C 0.7821(2) 0.2237(2) 0.3469(2) 0.0274(5) Uani 1 1 d . . . . .
C12 C 0.8682(3) 0.2763(2) 0.3141(3) 0.0314(6) Uani 1 1 d . . . . .
H12 H 0.841817 0.269743 0.226487 0.038 Uiso 1 1 calc R U . . .
C13 C 0.9983(3) 0.3391(2) 0.4332(3) 0.0299(5) Uani 1 1 d . . . . .
C14 C 0.6342(2) 0.1456(2) 0.2596(2) 0.0278(5) Uani 1 1 d . . . . .
C15 C 0.5436(3) 0.1558(3) 0.1458(3) 0.0384(6) Uani 1 1 d . . . . .
H15 H 0.577374 0.214502 0.124564 0.046 Uiso 1 1 calc R U . . .
C16 C 0.4044(3) 0.0811(3) 0.0631(3) 0.0462(7) Uani 1 1 d . . . . .
H16 H 0.343603 0.088487 -0.014804 0.055 Uiso 1 1 calc R U . . .
C17 C 0.3535(3) -0.0034(3) 0.0928(3) 0.0434(7) Uani 1 1 d . . . . .
H17 H 0.257771 -0.054016 0.035956 0.052 Uiso 1 1 calc R U . . .
C18 C 0.4415(3) -0.0146(3) 0.2048(3) 0.0404(7) Uani 1 1 d . . . . .
H18 H 0.406435 -0.072940 0.225727 0.048 Uiso 1 1 calc R U . . .
C19 C 0.5807(3) 0.0584(2) 0.2872(3) 0.0354(6) Uani 1 1 d . . . . .
H19 H 0.640878 0.049079 0.363809 0.043 Uiso 1 1 calc R U . . .
C20 C 1.1312(3) 0.4105(3) 0.4588(3) 0.0389(6) Uani 1 1 d . . . . .
H20A H 1.165795 0.497345 0.531047 0.058 Uiso 1 1 calc R U . . .
H20B H 1.114794 0.408978 0.373106 0.058 Uiso 1 1 calc R U . . .
H20C H 1.199976 0.371937 0.488945 0.058 Uiso 1 1 calc R U . . .
C21 C 1.0096(3) 0.0827(2) 0.7032(3) 0.0313(5) Uani 1 1 d . . . . .
C22 C 1.1426(3) 0.0901(3) 0.7303(3) 0.0347(6) Uani 1 1 d . . . . .
H22 H 1.187269 0.033175 0.746222 0.042 Uiso 1 1 calc R U . . .
C23 C 1.1959(2) 0.1961(2) 0.7294(2) 0.0316(5) Uani 1 1 d . . . . .
C24 C 0.9135(3) -0.0114(2) 0.7008(3) 0.0319(5) Uani 1 1 d . . . . .
C25 C 0.7719(3) -0.0630(3) 0.6035(3) 0.0379(6) Uani 1 1 d . . . . .
H25 H 0.733737 -0.038153 0.534657 0.045 Uiso 1 1 calc R U . . .
C26 C 0.6852(3) -0.1506(3) 0.6053(3) 0.0442(7) Uani 1 1 d . . . . .
H26 H 0.588177 -0.184993 0.538445 0.053 Uiso 1 1 calc R U . . .
C27 C 0.7405(3) -0.1875(3) 0.7047(3) 0.0481(8) Uani 1 1 d . . . . .
H27 H 0.681462 -0.247629 0.706124 0.058 Uiso 1 1 calc R U . . .
C28 C 0.8809(3) -0.1375(3) 0.8015(3) 0.0478(7) Uani 1 1 d . . . . .
H28 H 0.918698 -0.163725 0.869125 0.057 Uiso 1 1 calc R U . . .
C29 C 0.9673(3) -0.0491(3) 0.8006(3) 0.0415(7) Uani 1 1 d . . . . .
H29 H 1.064036 -0.013940 0.868688 0.050 Uiso 1 1 calc R U . . .
C30 C 1.3350(3) 0.2512(3) 0.7552(3) 0.0419(7) Uani 1 1 d . . . . .
H30A H 1.322954 0.256575 0.673799 0.063 Uiso 1 1 calc R U . . .
H30B H 1.389240 0.197965 0.772773 0.063 Uiso 1 1 calc R U . . .
H30C H 1.384053 0.335206 0.836018 0.063 Uiso 1 1 calc R U . . .
C31 C 0.9219(2) 0.5303(2) 0.8329(2) 0.0287(5) Uani 1 1 d . . . . .
C32 C 1.0568(3) 0.6166(2) 0.9363(3) 0.0338(6) Uani 1 1 d . . . . .
H32 H 1.083400 0.693129 1.014902 0.041 Uiso 1 1 calc R U . . .
C33 C 1.1430(3) 0.5676(2) 0.9007(3) 0.0320(6) Uani 1 1 d . . . . .
C34 C 0.7886(3) 0.5402(2) 0.8124(3) 0.0288(5) Uani 1 1 d . . . . .
C35 C 0.6679(3) 0.4770(2) 0.6810(3) 0.0323(6) Uani 1 1 d . . . . .
H35 H 0.671325 0.426002 0.603732 0.039 Uiso 1 1 calc R U . . .
C36 C 0.5429(3) 0.4871(3) 0.6611(3) 0.0383(6) Uani 1 1 d . . . . .
H36 H 0.461034 0.442974 0.570770 0.046 Uiso 1 1 calc R U . . .
C37 C 0.5375(3) 0.5615(3) 0.7727(3) 0.0451(7) Uani 1 1 d . . . . .
H37 H 0.451690 0.568259 0.759759 0.054 Uiso 1 1 calc R U . . .
C38 C 0.6564(3) 0.6259(3) 0.9026(3) 0.0486(8) Uani 1 1 d . . . . .
H38 H 0.652619 0.678477 0.979036 0.058 Uiso 1 1 calc R U . . .
C39 C 0.7817(3) 0.6155(3) 0.9242(3) 0.0378(6) Uani 1 1 d . . . . .
H39 H 0.862945 0.659722 1.014922 0.045 Uiso 1 1 calc R U . . .
C40 C 1.2977(3) 0.6183(3) 0.9764(3) 0.0422(7) Uani 1 1 d . . . . .
H40A H 1.335859 0.567438 1.018113 0.063 Uiso 1 1 calc R U . . .
H40B H 1.333380 0.705032 1.049312 0.063 Uiso 1 1 calc R U . . .
H40C H 1.325289 0.615647 0.911359 0.063 Uiso 1 1 calc R U . . .
B1 B 1.1019(3) 0.3679(3) 0.6867(3) 0.0312(6) Uani 1 1 d . . . . .
H1 H 1.195644 0.411377 0.709640 0.037 Uiso 1 1 calc R U . . .

loop_
_atom_site_aniso_label
_atom_site_aniso_U_11
_atom_site_aniso_U_22
_atom_site_aniso_U_33
_atom_site_aniso_U_23
_atom_site_aniso_U_13
_atom_site_aniso_U_12
Cu 0.02431(17) 0.03020(19) 0.02748(18) 0.01481(14) 0.01287(14) 0.00624(13)
Cl1 0.0435(4) 0.0424(4) 0.0530(4) 0.0274(4) 0.0341(4) 0.0134(3)
N11 0.0227(10) 0.0326(12) 0.0277(11) 0.0156(10) 0.0117(9) 0.0077(9)
N12 0.0233(10) 0.0327(12) 0.0318(11) 0.0171(10) 0.0145(10) 0.0097(9)
N21 0.0236(10) 0.0320(12) 0.0301(11) 0.0169(10) 0.0110(10) 0.0086(9)
N22 0.0224(10) 0.0325(12) 0.0314(11) 0.0160(10) 0.0126(10) 0.0082(9)
N31 0.0212(10) 0.0280(12) 0.0281(11) 0.0120(9) 0.0106(9) 0.0041(8)
N32 0.0216(10) 0.0292(12) 0.0291(11) 0.0147(10) 0.0105(9) 0.0052(9)
C11 0.0310(13) 0.0277(13) 0.0266(13) 0.0149(11) 0.0154(11) 0.0148(11)
C12 0.0363(14) 0.0340(15) 0.0302(13) 0.0185(12) 0.0198(12) 0.0143(12)
C13 0.0347(13) 0.0325(14) 0.0373(14) 0.0211(12) 0.0251(13) 0.0183(11)
C14 0.0306(13) 0.0262(13) 0.0235(12) 0.0094(11) 0.0142(11) 0.0113(11)
C15 0.0389(15) 0.0420(17) 0.0340(15) 0.0232(14) 0.0156(13) 0.0152(13)
C16 0.0361(15) 0.051(2) 0.0350(16) 0.0216(15) 0.0071(14) 0.0150(14)
C17 0.0307(14) 0.0440(18) 0.0400(16) 0.0129(14) 0.0153(14) 0.0082(13)
C18 0.0396(16) 0.0388(17) 0.0399(16) 0.0187(14) 0.0213(14) 0.0082(13)
C19 0.0377(15) 0.0358(16) 0.0302(14) 0.0175(12) 0.0157(13) 0.0116(12)
C20 0.0399(15) 0.0428(17) 0.0480(17) 0.0254(14) 0.0310(15) 0.0156(13)
C21 0.0292(13) 0.0314(15) 0.0245(13) 0.0130(11) 0.0087(11) 0.0101(11)
C22 0.0297(13) 0.0344(15) 0.0345(15) 0.0168(13) 0.0124(12) 0.0148(12)
C23 0.0244(12) 0.0350(15) 0.0251(13) 0.0116(12) 0.0082(11) 0.0113(11)
C24 0.0349(14) 0.0271(14) 0.0309(14) 0.0138(12) 0.0152(12) 0.0135(11)
C25 0.0373(15) 0.0309(15) 0.0372(15) 0.0176(13) 0.0132(13) 0.0132(12)
C26 0.0350(15) 0.0301(16) 0.0507(18) 0.0115(14) 0.0184(15) 0.0074(12)
C27 0.057(2) 0.0346(17) 0.064(2) 0.0224(16) 0.0425(19) 0.0161(15)
C28 0.059(2) 0.0435(19) 0.0502(19) 0.0312(16) 0.0292(17) 0.0201(16)
C29 0.0369(15) 0.0438(18) 0.0389(16) 0.0246(14) 0.0135(14) 0.0140(13)
C30 0.0291(14) 0.0472(18) 0.0461(17) 0.0201(15) 0.0195(14) 0.0157(13)
C31 0.0308(13) 0.0274(14) 0.0265(13) 0.0147(11) 0.0139(11) 0.0073(11)
C32 0.0338(14) 0.0272(14) 0.0297(14) 0.0117(12) 0.0121(12) 0.0061(11)
C33 0.0274(13) 0.0295(14) 0.0297(13) 0.0169(12) 0.0081(12) 0.0042(11)
C34 0.0325(13) 0.0257(13) 0.0319(13) 0.0166(11) 0.0184(12) 0.0092(11)
C35 0.0318(13) 0.0316(15) 0.0307(14) 0.0128(12) 0.0171(12) 0.0093(11)
C36 0.0309(14) 0.0366(16) 0.0409(16) 0.0161(13) 0.0170(13) 0.0109(12)
C37 0.0392(16) 0.0461(18) 0.059(2) 0.0239(16) 0.0331(17) 0.0193(14)
C38 0.061(2) 0.050(2) 0.0462(18) 0.0214(16) 0.0368(18) 0.0275(16)
C39 0.0412(15) 0.0380(16) 0.0280(14) 0.0133(12) 0.0170(13) 0.0114(13)
C40 0.0246(13) 0.0382(17) 0.0416(16) 0.0142(14) 0.0081(13) 0.0028(12)
B1 0.0229(13) 0.0345(17) 0.0368(16) 0.0193(14) 0.0155(13) 0.0083(12)

loop_
_atom_type_symbol
_atom_type_description
_atom_type_scat_dispersion_real
_atom_type_scat_dispersion_imag
_atom_type_scat_source
C C 0.0033 0.0016 'International Tables Vol C Tables 4.2.6.8 and 6.1.1.4'
H H 0.0000 0.0000 'International Tables Vol C Tables 4.2.6.8 and 6.1.1.4'
B B 0.0013 0.0007 'International Tables Vol C Tables 4.2.6.8 and 6.1.1.4'
Cl Cl 0.1484 0.1585 'International Tables Vol C Tables 4.2.6.8 and 6.1.1.4'
Cu Cu 0.3201 1.2651 'International Tables Vol C Tables 4.2.6.8 and 6.1.1.4'
N N 0.0061 0.0033 'International Tables Vol C Tables 4.2.6.8 and 6.1.1.4'

loop_
_geom_angle_atom_site_label_1
_geom_angle_atom_site_label_2
_geom_angle_atom_site_label_3
_geom_angle
_geom_angle_site_symmetry_1
_geom_angle_site_symmetry_3
N11 Cu N31 89.02(8) . .
N11 Cu N21 89.94(8) . .
N31 Cu N21 100.80(8) . .
N11 Cu Cl1 150.98(6) . .
N31 Cu Cl1 106.57(6) . .
N21 Cu Cl1 110.23(6) . .
C11 N11 N12 108.00(18) . .
C11 N11 Cu 136.22(16) . .
N12 N11 Cu 114.91(15) . .
C13 N12 N11 109.1(2) . .
C13 N12 B1 132.5(2) . .
N11 N12 B1 118.34(18) . .
C21 N21 N22 106.48(19) . .
C21 N21 Cu 142.60(17) . .
N22 N21 Cu 110.30(15) . .
C23 N22 N21 109.9(2) . .
C23 N22 B1 129.8(2) . .
N21 N22 B1 120.27(19) . .
C31 N31 N32 107.19(19) . .
C31 N31 Cu 137.45(15) . .
N32 N31 Cu 108.90(15) . .
C33 N32 N31 109.4(2) . .
C33 N32 B1 131.1(2) . .
N31 N32 B1 119.4(2) . .
N11 C11 C12 108.4(2) . .
N11 C11 C14 121.23(19) . .
C12 C11 C14 130.3(2) . .
C13 C12 C11 106.6(2) . .
C13 C12 H12 126.7 . .
C11 C12 H12 126.7 . .
N12 C13 C12 107.9(2) . .
N12 C13 C20 121.9(2) . .
C12 C13 C20 130.2(2) . .
C15 C14 C19 118.0(2) . .
C15 C14 C11 120.8(2) . .
C19 C14 C11 121.2(2) . .
C16 C15 C14 120.5(3) . .
C16 C15 H15 119.7 . .
C14 C15 H15 119.7 . .
C17 C16 C15 120.6(3) . .
C17 C16 H16 119.7 . .
C15 C16 H16 119.7 . .
C16 C17 C18 119.7(3) . .
C16 C17 H17 120.1 . .
C18 C17 H17 120.1 . .
C17 C18 C19 120.3(3) . .
C17 C18 H18 119.9 . .
C19 C18 H18 119.9 . .
C18 C19 C14 120.9(3) . .
C18 C19 H19 119.6 . .
C14 C19 H19 119.6 . .
C13 C20 H20A 109.5 . .
C13 C20 H20B 109.5 . .
H20A C20 H20B 109.5 . .
C13 C20 H20C 109.5 . .
H20A C20 H20C 109.5 . .
H20B C20 H20C 109.5 . .
N21 C21 C22 109.5(2) . .
N21 C21 C24 123.5(2) . .
C22 C21 C24 126.9(2) . .
C23 C22 C21 106.4(2) . .
C23 C22 H22 126.8 . .
C21 C22 H22 126.8 . .
N22 C23 C22 107.6(2) . .
N22 C23 C30 122.8(2) . .
C22 C23 C30 129.6(2) . .
C25 C24 C29 118.7(2) . .
C25 C24 C21 122.6(2) . .
C29 C24 C21 118.7(2) . .
C24 C25 C26 120.8(3) . .
C24 C25 H25 119.6 . .
C26 C25 H25 119.6 . .
C27 C26 C25 119.7(3) . .
C27 C26 H26 120.1 . .
C25 C26 H26 120.1 . .
C28 C27 C26 120.1(3) . .
C28 C27 H27 119.9 . .
C26 C27 H27 119.9 . .
C27 C28 C29 120.2(3) . .
C27 C28 H28 119.9 . .
C29 C28 H28 119.9 . .
C28 C29 C24 120.5(3) . .
C28 C29 H29 119.8 . .
C24 C29 H29 119.8 . .
C23 C30 H30A 109.5 . .
C23 C30 H30B 109.5 . .
H30A C30 H30B 109.5 . .
C23 C30 H30C 109.5 . .
H30A C30 H30C 109.5 . .
H30B C30 H30C 109.5 . .
N31 C31 C32 109.3(2) . .
N31 C31 C34 121.3(2) . .
C32 C31 C34 129.1(2) . .
C33 C32 C31 105.9(2) . .
C33 C32 H32 127.0 . .
C31 C32 H32 127.0 . .
N32 C33 C32 108.2(2) . .
N32 C33 C40 122.8(2) . .
C32 C33 C40 129.0(2) . .
C35 C34 C39 118.6(2) . .
C35 C34 C31 120.8(2) . .
C39 C34 C31 120.6(2) . .
C36 C35 C34 121.0(2) . .
C36 C35 H35 119.5 . .
C34 C35 H35 119.5 . .
C37 C36 C35 119.8(3) . .
C37 C36 H36 120.1 . .
C35 C36 H36 120.1 . .
C38 C37 C36 119.7(3) . .
C38 C37 H37 120.1 . .
C36 C37 H37 120.1 . .
C37 C38 C39 121.1(3) . .
C37 C38 H38 119.5 . .
C39 C38 H38 119.5 . .
C38 C39 C34 119.8(3) . .
C38 C39 H39 120.1 . .
C34 C39 H39 120.1 . .
C33 C40 H40A 109.5 . .
C33 C40 H40B 109.5 . .
H40A C40 H40B 109.5 . .
C33 C40 H40C 109.5 . .
H40A C40 H40C 109.5 . .
H40B C40 H40C 109.5 . .
N22 B1 N12 107.3(2) . .
N22 B1 N32 110.74(19) . .
N12 B1 N32 108.1(2) . .
N22 B1 H1 110.2 . .
N12 B1 H1 110.2 . .
N32 B1 H1 110.2 . .

loop_
_geom_bond_atom_site_label_1
_geom_bond_atom_site_label_2
_geom_bond_distance
_geom_bond_site_symmetry_2
Cu N11 1.9348(19) .
Cu N31 2.027(2) .
Cu N21 2.088(2) .
Cu Cl1 2.1446(7) .
N11 C11 1.346(3) .
N11 N12 1.363(3) .
N12 C13 1.361(3) .
N12 B1 1.540(3) .
N21 C21 1.339(3) .
N21 N22 1.382(3) .
N22 C23 1.351(3) .
N22 B1 1.540(3) .
N31 C31 1.342(3) .
N31 N32 1.375(3) .
N32 C33 1.350(3) .
N32 B1 1.555(3) .
C11 C12 1.400(3) .
C11 C14 1.467(3) .
C12 C13 1.374(3) .
C12 H12 0.9500 .
C13 C20 1.495(3) .
C14 C15 1.390(3) .
C14 C19 1.393(3) .
C15 C16 1.384(4) .
C15 H15 0.9500 .
C16 C17 1.371(4) .
C16 H16 0.9500 .
C17 C18 1.372(4) .
C17 H17 0.9500 .
C18 C19 1.380(4) .
C18 H18 0.9500 .
C19 H19 0.9500 .
C20 H20A 0.9800 .
C20 H20B 0.9800 .
C20 H20C 0.9800 .
C21 C22 1.400(3) .
C21 C24 1.478(3) .
C22 C23 1.375(4) .
C22 H22 0.9500 .
C23 C30 1.496(3) .
C24 C25 1.386(4) .
C24 C29 1.391(4) .
C25 C26 1.386(4) .
C25 H25 0.9500 .
C26 C27 1.382(4) .
C26 H26 0.9500 .
C27 C28 1.374(4) .
C27 H27 0.9500 .
C28 C29 1.385(4) .
C28 H28 0.9500 .
C29 H29 0.9500 .
C30 H30A 0.9800 .
C30 H30B 0.9800 .
C30 H30C 0.9800 .
C31 C32 1.401(3) .
C31 C34 1.474(3) .
C32 C33 1.380(4) .
C32 H32 0.9500 .
C33 C40 1.494(3) .
C34 C35 1.389(3) .
C34 C39 1.392(3) .
C35 C36 1.383(3) .
C35 H35 0.9500 .
C36 C37 1.378(4) .
C36 H36 0.9500 .
C37 C38 1.372(4) .
C37 H37 0.9500 .
C38 C39 1.381(4) .
C38 H38 0.9500 .
C39 H39 0.9500 .
C40 H40A 0.9800 .
C40 H40B 0.9800 .
C40 H40C 0.9800 .
B1 H1 1.0000 .

loop_
_geom_torsion_atom_site_label_1
_geom_torsion_atom_site_label_2
_geom_torsion_atom_site_label_3
_geom_torsion_atom_site_label_4
_geom_torsion
_geom_torsion_site_symmetry_1
_geom_torsion_site_symmetry_2
_geom_torsion_site_symmetry_3
_geom_torsion_site_symmetry_4
C11 N11 N12 C13 -0.1(3) . . . .
Cu N11 N12 C13 -171.13(16) . . . .
C11 N11 N12 B1 -176.8(2) . . . .
Cu N11 N12 B1 12.2(3) . . . .
C21 N21 N22 C23 0.9(3) . . . .
Cu N21 N22 C23 -172.19(16) . . . .
C21 N21 N22 B1 179.1(2) . . . .
Cu N21 N22 B1 6.0(3) . . . .
C31 N31 N32 C33 1.5(3) . . . .
Cu N31 N32 C33 -155.57(16) . . . .
C31 N31 N32 B1 -175.0(2) . . . .
Cu N31 N32 B1 27.9(2) . . . .
N12 N11 C11 C12 -0.2(3) . . . .
Cu N11 C11 C12 168.10(19) . . . .
N12 N11 C11 C14 179.2(2) . . . .
Cu N11 C11 C14 -12.5(4) . . . .
N11 C11 C12 C13 0.3(3) . . . .
C14 C11 C12 C13 -179.0(2) . . . .
N11 N12 C13 C12 0.3(3) . . . .
B1 N12 C13 C12 176.3(2) . . . .
N11 N12 C13 C20 -179.0(2) . . . .
B1 N12 C13 C20 -2.9(4) . . . .
C11 C12 C13 N12 -0.3(3) . . . .
C11 C12 C13 C20 178.8(3) . . . .
N11 C11 C14 C15 152.3(2) . . . .
C12 C11 C14 C15 -28.5(4) . . . .
N11 C11 C14 C19 -28.3(3) . . . .
C12 C11 C14 C19 150.9(3) . . . .
C19 C14 C15 C16 0.1(4) . . . .
C11 C14 C15 C16 179.4(2) . . . .
C14 C15 C16 C17 0.5(4) . . . .
C15 C16 C17 C18 -0.4(5) . . . .
C16 C17 C18 C19 -0.2(4) . . . .
C17 C18 C19 C14 0.8(4) . . . .
C15 C14 C19 C18 -0.7(4) . . . .
C11 C14 C19 C18 179.9(2) . . . .
N22 N21 C21 C22 -0.9(3) . . . .
Cu N21 C21 C22 168.4(2) . . . .
N22 N21 C21 C24 176.4(2) . . . .
Cu N21 C21 C24 -14.3(4) . . . .
N21 C21 C22 C23 0.6(3) . . . .
C24 C21 C22 C23 -176.6(2) . . . .
N21 N22 C23 C22 -0.5(3) . . . .
B1 N22 C23 C22 -178.5(2) . . . .
N21 N22 C23 C30 -179.2(2) . . . .
B1 N22 C23 C30 2.8(4) . . . .
C21 C22 C23 N22 0.0(3) . . . .
C21 C22 C23 C30 178.5(3) . . . .
N21 C21 C24 C25 43.0(4) . . . .
C22 C21 C24 C25 -140.2(3) . . . .
N21 C21 C24 C29 -136.7(3) . . . .
C22 C21 C24 C29 40.1(4) . . . .
C29 C24 C25 C26 0.0(4) . . . .
C21 C24 C25 C26 -179.7(3) . . . .
C24 C25 C26 C27 -0.4(4) . . . .
C25 C26 C27 C28 0.1(4) . . . .
C26 C27 C28 C29 0.6(5) . . . .
C27 C28 C29 C24 -1.0(5) . . . .
C25 C24 C29 C28 0.7(4) . . . .
C21 C24 C29 C28 -179.6(3) . . . .
N32 N31 C31 C32 -1.0(3) . . . .
Cu N31 C31 C32 145.9(2) . . . .
N32 N31 C31 C34 173.9(2) . . . .
Cu N31 C31 C34 -39.2(4) . . . .
N31 C31 C32 C33 0.2(3) . . . .
C34 C31 C32 C33 -174.2(2) . . . .
N31 N32 C33 C32 -1.4(3) . . . .
B1 N32 C33 C32 174.5(2) . . . .
N31 N32 C33 C40 177.3(2) . . . .
B1 N32 C33 C40 -6.8(4) . . . .
C31 C32 C33 N32 0.7(3) . . . .
C31 C32 C33 C40 -177.8(2) . . . .
N31 C31 C34 C35 -21.5(3) . . . .
C32 C31 C34 C35 152.3(3) . . . .
N31 C31 C34 C39 160.0(2) . . . .
C32 C31 C34 C39 -26.2(4) . . . .
C39 C34 C35 C36 -0.7(4) . . . .
C31 C34 C35 C36 -179.2(2) . . . .
C34 C35 C36 C37 0.4(4) . . . .
C35 C36 C37 C38 0.6(4) . . . .
C36 C37 C38 C39 -1.3(5) . . . .
C37 C38 C39 C34 0.9(4) . . . .
C35 C34 C39 C38 0.1(4) . . . .
C31 C34 C39 C38 178.6(2) . . . .
C23 N22 B1 N12 113.6(3) . . . .
N21 N22 B1 N12 -64.2(3) . . . .
C23 N22 B1 N32 -128.6(2) . . . .
N21 N22 B1 N32 53.6(3) . . . .
C13 N12 B1 N22 -121.5(3) . . . .
N11 N12 B1 N22 54.3(3) . . . .
C13 N12 B1 N32 119.0(3) . . . .
N11 N12 B1 N32 -65.2(3) . . . .
C33 N32 B1 N22 105.7(3) . . . .
N31 N32 B1 N22 -78.7(3) . . . .
C33 N32 B1 N12 -137.0(2) . . . .
N31 N32 B1 N12 38.6(3) . . . .
